data_7705333
loop_
_publ_author_name
'Begum, Imtiaz'
'Kalisch, Tim'
'Schnakenburg, Gregor'
'Kelemen, Zsolt'
'Nyul\'aszi, L\'aszl\'o'
'Streubel, Rainer'

_publ_section_title
;
 [4 + 2]-Cycloadditions of a thiazol-based tricyclic 1,4-diphosphinine and
 a new easy 1,4-diphosphinine protection deprotection strategy.
;
_journal_issue 36
_journal_name_full 'Dalton transactions (Cambridge, England : 2003)'
_journal_page_first 12776
_journal_page_last 12779
_journal_paper_doi 10.1039/d0dt02529a
_journal_volume 49
_journal_year 2020
_chemical_formula_moiety 'C18 H20 N2 O4 P2 S4'
_chemical_formula_sum 'C18 H20 N2 O4 P2 S4'
_chemical_formula_weight 518.54
_chemical_name_systematic IB-282
_space_group_crystal_system triclinic
_space_group_IT_number 2
_space_group_name_Hall '-P 1'
_space_group_name_H-M_alt 'P -1'
_atom_sites_solution_hydrogens geom
_atom_sites_solution_primary direct
_audit_creation_date 2017-07-03
_audit_creation_method
;
Olex2 1.2
(compiled 2017.01.04 svn.r3372 for OlexSys, GUI svn.r5292)
;
_audit_update_record
;
2019-07-18 deposited with the CCDC.	2020-08-28 downloaded from the CCDC.
;
_cell_angle_alpha 77.826(3)
_cell_angle_beta 75.301(3)
_cell_angle_gamma 89.011(3)
_cell_formula_units_Z 2
_cell_length_a 10.1125(6)
_cell_length_b 10.1260(6)
_cell_length_c 11.9070(7)
_cell_measurement_reflns_used 7410
_cell_measurement_temperature 100
_cell_measurement_theta_max 30.11
_cell_measurement_theta_min 2.38
_cell_volume 1151.99(12)
_computing_cell_refinement 'SAINT v8.34A (Bruker, 2013)'
_computing_data_reduction 'SAINT v8.34A (Bruker, 2013)'
_computing_molecular_graphics 'Olex2 (Dolomanov et al., 2009)'
_computing_publication_material 'Olex2 (Dolomanov et al., 2009)'
_computing_structure_refinement 'XL (Sheldrick, 2008)'
_computing_structure_solution 'XS (Sheldrick, 2008)'
_diffrn_ambient_temperature 100
_diffrn_detector_area_resol_mean 8
_diffrn_measured_fraction_theta_full 0.996
_diffrn_measured_fraction_theta_max 0.997
_diffrn_measurement_device_type 'Bruker X8-KappaApexII'
_diffrn_measurement_method 'fine slicing \w and \f scans'
_diffrn_radiation_monochromator graphite
_diffrn_radiation_type MoK\a
_diffrn_radiation_wavelength 0.71073
_diffrn_reflns_av_R_equivalents 0.0723
_diffrn_reflns_av_unetI/netI 0.0597
_diffrn_reflns_Laue_measured_fraction_full 0.996
_diffrn_reflns_Laue_measured_fraction_max 0.997
_diffrn_reflns_limit_h_max 13
_diffrn_reflns_limit_h_min -13
_diffrn_reflns_limit_k_max 13
_diffrn_reflns_limit_k_min -13
_diffrn_reflns_limit_l_max 15
_diffrn_reflns_limit_l_min -15
_diffrn_reflns_number 29215
_diffrn_reflns_point_group_measured_fraction_full 0.996
_diffrn_reflns_point_group_measured_fraction_max 0.997
_diffrn_reflns_theta_full 25.242
_diffrn_reflns_theta_max 28.000
_diffrn_reflns_theta_min 2.084
_diffrn_source 'sealed tube'
_diffrn_standards_number 0
_exptl_absorpt_coefficient_mu 0.579
_exptl_absorpt_correction_T_max 0.7460
_exptl_absorpt_correction_T_min 0.6499
_exptl_absorpt_correction_type empirical
_exptl_absorpt_process_details
'SADABS-2014/5 (Bruker,2014/5) was used for absorption correction. wR2(int) was 0.1266 before and 0.0704 after correction. The Ratio of minimum to maximum transmission is 0.8712. The \l/2 correction factor is 0.00150.'
_exptl_crystal_colour 'clear yellow'
_exptl_crystal_colour_lustre clear
_exptl_crystal_colour_primary yellow
_exptl_crystal_density_diffrn 1.495
_exptl_crystal_description plate
_exptl_crystal_F_000 536
_exptl_crystal_size_max 0.24
_exptl_crystal_size_mid 0.14
_exptl_crystal_size_min 0.08
_refine_diff_density_max 0.537
_refine_diff_density_min -0.440
_refine_diff_density_rms 0.100
_refine_ls_extinction_method none
_refine_ls_goodness_of_fit_ref 1.061
_refine_ls_hydrogen_treatment constr
_refine_ls_matrix_type full
_refine_ls_number_parameters 275
_refine_ls_number_reflns 5556
_refine_ls_number_restraints 0
_refine_ls_restrained_S_all 1.061
_refine_ls_R_factor_all 0.0710
_refine_ls_R_factor_gt 0.0515
_refine_ls_shift/su_max 0.001
_refine_ls_shift/su_mean 0.000
_refine_ls_structure_factor_coef Fsqd
_refine_ls_weighting_details 'w=1/[\s^2^(Fo^2^)+(0.0225P)^2^+2.7851P] where P=(Fo^2^+2Fc^2^)/3'
_refine_ls_weighting_scheme calc
_refine_ls_wR_factor_gt 0.1003
_refine_ls_wR_factor_ref 0.1105
_reflns_Friedel_coverage 0.000
_reflns_number_gt 4440
_reflns_number_total 5556
_reflns_threshold_expression 'I > 2\s(I)'
_cod_data_source_file d0dt02529a2.cif
_cod_data_source_block 5246f
_cod_depositor_comments 'Adding full bibliography for 7705332--7705333.cif.'
_cod_database_code 7705333
_shelx_shelxl_version_number 2014/7
_shelx_space_group_comment
;
The symmetry employed for this shelxl refinement is uniquely defined
by the following loop, which should always be used as a source of
symmetry information in preference to the above space-group names.
They are only intended as comments.
;
_shelx_estimated_absorpt_t_max 0.955
_shelx_estimated_absorpt_t_min 0.873
_olex2_refinement_description
;
1. Fixed Uiso
 At 1.2 times of:
  All C(H,H) groups
 At 1.5 times of:
  All C(H,H,H) groups
2.a Secondary CH2 refined with riding coordinates:
 C4(H4A,H4B), C5(H5A,H5B), C10(H10A,H10B), C11(H11A,H11B)
2.b Idealised Me refined as rotating group:
 C6(H6A,H6B,H6C), C12(H12A,H12B,H12C), C16(H16A,H16B,H16C), C18(H18A,H18B,H18C)
;
_olex2_submission_special_instructions 'No special instructions were received'

loop_
_space_group_symop_operation_xyz
'x, y, z'
'-x, -y, -z'

loop_
_atom_site_label
_atom_site_type_symbol
_atom_site_fract_x
_atom_site_fract_y
_atom_site_fract_z
_atom_site_U_iso_or_equiv
_atom_site_adp_type
_atom_site_occupancy
_atom_site_site_symmetry_order
_atom_site_calc_flag
_atom_site_refinement_flags_posn
_atom_site_refinement_flags_adp
_atom_site_refinement_flags_occupancy
_atom_site_disorder_assembly
_atom_site_disorder_group
S1 S 0.77063(7) 0.41497(7) 0.46110(7) 0.01457(16) Uani 1 1 d . . . . .
S2 S 1.04703(8) 0.29394(8) 0.42373(7) 0.01877(17) Uani 1 1 d . . . . .
S3 S 0.82988(7) 1.00763(7) 0.44698(7) 0.01596(16) Uani 1 1 d . . . . .
S4 S 0.63181(9) 1.06619(8) 0.66405(7) 0.02227(19) Uani 1 1 d . . . . .
P1 P 0.90183(7) 0.81954(8) 0.26054(7) 0.01362(16) Uani 1 1 d . . . . .
P2 P 0.59824(7) 0.67539(7) 0.40214(7) 0.01221(16) Uani 1 1 d . . . . .
O1 O 0.8173(2) 0.8000(2) -0.01963(19) 0.0212(5) Uani 1 1 d . . . . .
O2 O 0.8309(2) 1.0041(2) 0.0252(2) 0.0219(5) Uani 1 1 d . . . . .
O3 O 0.5354(2) 0.8388(2) 0.08672(19) 0.0181(5) Uani 1 1 d . . . . .
O4 O 0.4527(2) 0.6416(2) 0.2119(2) 0.0209(5) Uani 1 1 d . . . . .
N1 N 0.9857(2) 0.5507(2) 0.3335(2) 0.0134(5) Uani 1 1 d . . . . .
N2 N 0.6040(2) 0.8743(2) 0.5410(2) 0.0139(5) Uani 1 1 d . . . . .
C1 C 0.8796(3) 0.6382(3) 0.3323(3) 0.0138(6) Uani 1 1 d . . . . .
C2 C 0.9468(3) 0.4233(3) 0.3999(3) 0.0144(6) Uani 1 1 d . . . . .
C3 C 0.7555(3) 0.5823(3) 0.3940(3) 0.0137(6) Uani 1 1 d . . . . .
C4 C 1.1290(3) 0.5853(3) 0.2648(3) 0.0172(6) Uani 1 1 d . . . . .
H4A H 1.1916 0.5365 0.3097 0.021 Uiso 1 1 calc R . . . .
H4B H 1.1477 0.6835 0.2537 0.021 Uiso 1 1 calc R . . . .
C5 C 1.1562(3) 0.5476(3) 0.1434(3) 0.0206(7) Uani 1 1 d . . . . .
H5A H 1.2550 0.5622 0.1038 0.025 Uiso 1 1 calc R . . . .
H5B H 1.1331 0.4501 0.1555 0.025 Uiso 1 1 calc R . . . .
C6 C 1.0755(3) 0.6278(3) 0.0616(3) 0.0235(7) Uani 1 1 d . . . . .
H6A H 1.0998 0.6001 -0.0149 0.035 Uiso 1 1 calc GR . . . .
H6B H 1.0976 0.7245 0.0490 0.035 Uiso 1 1 calc GR . . . .
H6C H 0.9774 0.6102 0.0980 0.035 Uiso 1 1 calc GR . . . .
C7 C 0.7909(3) 0.8780(3) 0.3849(3) 0.0143(6) Uani 1 1 d . . . . .
C8 C 0.6775(3) 0.9784(3) 0.5572(3) 0.0166(6) Uani 1 1 d . . . . .
C9 C 0.6671(3) 0.8193(3) 0.4452(3) 0.0137(6) Uani 1 1 d . . . . .
C10 C 0.4745(3) 0.8181(3) 0.6259(3) 0.0167(6) Uani 1 1 d . . . . .
H10A H 0.4129 0.7891 0.5822 0.020 Uiso 1 1 calc R . . . .
H10B H 0.4290 0.8892 0.6661 0.020 Uiso 1 1 calc R . . . .
C11 C 0.4985(3) 0.6983(3) 0.7185(3) 0.0217(7) Uani 1 1 d . . . . .
H11A H 0.5623 0.7261 0.7607 0.026 Uiso 1 1 calc R . . . .
H11B H 0.5406 0.6255 0.6789 0.026 Uiso 1 1 calc R . . . .
C12 C 0.3633(4) 0.6454(4) 0.8076(3) 0.0297(8) Uani 1 1 d . . . . .
H12A H 0.3023 0.6128 0.7663 0.045 Uiso 1 1 calc GR . . . .
H12B H 0.3203 0.7184 0.8446 0.045 Uiso 1 1 calc GR . . . .
H12C H 0.3806 0.5710 0.8690 0.045 Uiso 1 1 calc GR . . . .
C13 C 0.7647(3) 0.8123(3) 0.1818(3) 0.0132(6) Uani 1 1 d . . . . .
C14 C 0.6416(3) 0.7551(3) 0.2399(3) 0.0130(6) Uani 1 1 d . . . . .
C15 C 0.8056(3) 0.8841(3) 0.0541(3) 0.0155(6) Uani 1 1 d . . . . .
C16 C 0.8614(5) 0.8631(4) -0.1453(3) 0.0355(9) Uani 1 1 d . . . . .
H16A H 0.8677 0.7937 -0.1925 0.053 Uiso 1 1 calc GR . . . .
H16B H 0.9513 0.9085 -0.1623 0.053 Uiso 1 1 calc GR . . . .
H16C H 0.7951 0.9295 -0.1658 0.053 Uiso 1 1 calc GR . . . .
C17 C 0.5323(3) 0.7381(3) 0.1796(3) 0.0148(6) Uani 1 1 d . . . . .
C18 C 0.4407(4) 0.8223(4) 0.0169(3) 0.0278(8) Uani 1 1 d . . . . .
H18A H 0.4596 0.8936 -0.0556 0.042 Uiso 1 1 calc GR . . . .
H18B H 0.3467 0.8285 0.0636 0.042 Uiso 1 1 calc GR . . . .
H18C H 0.4517 0.7337 -0.0045 0.042 Uiso 1 1 calc GR . . . .

loop_
_atom_site_aniso_label
_atom_site_aniso_U_11
_atom_site_aniso_U_22
_atom_site_aniso_U_33
_atom_site_aniso_U_23
_atom_site_aniso_U_13
_atom_site_aniso_U_12
S1 0.0145(3) 0.0121(4) 0.0171(4) -0.0019(3) -0.0052(3) 0.0004(3)
S2 0.0205(4) 0.0155(4) 0.0244(4) -0.0072(3) -0.0111(3) 0.0064(3)
S3 0.0166(4) 0.0127(4) 0.0215(4) -0.0065(3) -0.0079(3) 0.0013(3)
S4 0.0288(4) 0.0214(4) 0.0227(4) -0.0132(3) -0.0110(3) 0.0079(3)
P1 0.0124(3) 0.0127(4) 0.0153(4) -0.0026(3) -0.0030(3) -0.0005(3)
P2 0.0115(3) 0.0123(4) 0.0128(4) -0.0031(3) -0.0028(3) 0.0001(3)
O1 0.0329(13) 0.0153(11) 0.0128(11) -0.0018(9) -0.0023(9) -0.0001(9)
O2 0.0285(12) 0.0145(11) 0.0209(12) -0.0004(9) -0.0054(10) -0.0009(9)
O3 0.0238(11) 0.0165(11) 0.0168(11) -0.0017(9) -0.0114(9) 0.0012(9)
O4 0.0224(11) 0.0176(11) 0.0239(12) -0.0016(9) -0.0103(10) -0.0044(9)
N1 0.0131(12) 0.0146(13) 0.0138(12) -0.0056(10) -0.0038(10) 0.0041(9)
N2 0.0161(12) 0.0118(12) 0.0149(12) -0.0031(10) -0.0057(10) 0.0024(9)
C1 0.0129(13) 0.0150(15) 0.0149(14) -0.0055(11) -0.0040(11) 0.0002(11)
C2 0.0171(14) 0.0127(14) 0.0159(15) -0.0063(11) -0.0060(12) 0.0017(11)
C3 0.0141(14) 0.0142(14) 0.0137(14) -0.0046(11) -0.0038(11) -0.0002(11)
C4 0.0103(13) 0.0201(16) 0.0220(16) -0.0068(13) -0.0036(12) 0.0013(11)
C5 0.0176(15) 0.0223(17) 0.0213(17) -0.0079(13) -0.0012(13) 0.0009(12)
C6 0.0266(17) 0.0249(18) 0.0184(16) -0.0078(14) -0.0019(13) -0.0016(13)
C7 0.0155(14) 0.0104(14) 0.0176(15) -0.0026(11) -0.0060(12) 0.0016(11)
C8 0.0184(15) 0.0151(15) 0.0203(16) -0.0051(12) -0.0114(12) 0.0067(11)
C9 0.0163(14) 0.0129(14) 0.0135(14) -0.0041(11) -0.0060(11) 0.0040(11)
C10 0.0153(14) 0.0202(16) 0.0147(15) -0.0050(12) -0.0030(12) 0.0034(12)
C11 0.0225(16) 0.0252(18) 0.0153(15) -0.0031(13) -0.0022(13) 0.0017(13)
C12 0.0326(19) 0.039(2) 0.0150(16) -0.0043(15) -0.0016(14) -0.0069(16)
C13 0.0161(14) 0.0107(14) 0.0140(14) -0.0041(11) -0.0049(11) 0.0008(11)
C14 0.0141(14) 0.0129(14) 0.0133(14) -0.0045(11) -0.0044(11) 0.0003(11)
C15 0.0151(14) 0.0154(15) 0.0158(15) -0.0018(12) -0.0046(12) 0.0009(11)
C16 0.065(3) 0.0235(19) 0.0114(16) -0.0018(14) -0.0002(17) -0.0028(18)
C17 0.0151(14) 0.0160(15) 0.0145(15) -0.0050(12) -0.0047(12) 0.0032(11)
C18 0.038(2) 0.0242(18) 0.0288(19) -0.0019(15) -0.0247(16) -0.0022(15)

loop_
_atom_type_symbol
_atom_type_description
_atom_type_scat_dispersion_real
_atom_type_scat_dispersion_imag
_atom_type_scat_source
C C 0.0033 0.0016 'International Tables Vol C Tables 4.2.6.8 and 6.1.1.4'
H H 0.0000 0.0000 'International Tables Vol C Tables 4.2.6.8 and 6.1.1.4'
N N 0.0061 0.0033 'International Tables Vol C Tables 4.2.6.8 and 6.1.1.4'
O O 0.0106 0.0060 'International Tables Vol C Tables 4.2.6.8 and 6.1.1.4'
P P 0.1023 0.0942 'International Tables Vol C Tables 4.2.6.8 and 6.1.1.4'
S S 0.1246 0.1234 'International Tables Vol C Tables 4.2.6.8 and 6.1.1.4'

loop_
_geom_angle_atom_site_label_1
_geom_angle_atom_site_label_2
_geom_angle_atom_site_label_3
_geom_angle
_geom_angle_site_symmetry_1
_geom_angle_site_symmetry_3
_geom_angle_publ_flag
C3 S1 C2 91.97(14) . . ?
C7 S3 C8 91.83(14) . . ?
C1 P1 C13 93.48(12) . . ?
C7 P1 C1 95.63(13) . . ?
C7 P1 C13 94.77(13) . . ?
C3 P2 C9 93.88(13) . . ?
C3 P2 C14 94.79(13) . . ?
C9 P2 C14 94.61(13) . . ?
C15 O1 C16 115.2(2) . . ?
C17 O3 C18 115.2(2) . . ?
C1 N1 C4 124.4(2) . . ?
C2 N1 C1 114.3(2) . . ?
C2 N1 C4 121.3(2) . . ?
C8 N2 C9 114.5(3) . . ?
C8 N2 C10 122.3(3) . . ?
C9 N2 C10 122.9(2) . . ?
N1 C1 P1 124.3(2) . . ?
C3 C1 P1 121.2(2) . . ?
C3 C1 N1 114.4(3) . . ?
S2 C2 S1 123.47(18) . . ?
N1 C2 S1 109.2(2) . . ?
N1 C2 S2 127.3(2) . . ?
S1 C3 P2 127.01(17) . . ?
C1 C3 S1 110.1(2) . . ?
C1 C3 P2 122.9(2) . . ?
N1 C4 C5 110.9(2) . . ?
C6 C5 C4 114.0(3) . . ?
S3 C7 P1 125.92(17) . . ?
C9 C7 S3 110.8(2) . . ?
C9 C7 P1 123.2(2) . . ?
S4 C8 S3 123.84(18) . . ?
N2 C8 S3 109.2(2) . . ?
N2 C8 S4 126.9(2) . . ?
N2 C9 P2 125.3(2) . . ?
C7 C9 P2 121.1(2) . . ?
C7 C9 N2 113.5(3) . . ?
N2 C10 C11 111.4(2) . . ?
C10 C11 C12 110.2(3) . . ?
C14 C13 P1 121.1(2) . . ?
C14 C13 C15 125.6(3) . . ?
C15 C13 P1 113.1(2) . . ?
C13 C14 P2 122.2(2) . . ?
C13 C14 C17 123.1(3) . . ?
C17 C14 P2 114.5(2) . . ?
O1 C15 C13 112.5(2) . . ?
O2 C15 O1 125.6(3) . . ?
O2 C15 C13 121.8(3) . . ?
O3 C17 C14 112.3(2) . . ?
O4 C17 O3 125.0(3) . . ?
O4 C17 C14 122.7(3) . . ?

loop_
_geom_bond_atom_site_label_1
_geom_bond_atom_site_label_2
_geom_bond_distance
_geom_bond_site_symmetry_2
_geom_bond_publ_flag
S1 C2 1.741(3) . ?
S1 C3 1.737(3) . ?
S2 C2 1.663(3) . ?
S3 C7 1.732(3) . ?
S3 C8 1.735(3) . ?
S4 C8 1.670(3) . ?
P1 C1 1.846(3) . ?
P1 C7 1.818(3) . ?
P1 C13 1.870(3) . ?
P2 C3 1.826(3) . ?
P2 C9 1.845(3) . ?
P2 C14 1.871(3) . ?
O1 C15 1.330(4) . ?
O1 C16 1.454(4) . ?
O2 C15 1.203(4) . ?
O3 C17 1.331(4) . ?
O3 C18 1.451(3) . ?
O4 C17 1.209(3) . ?
N1 C1 1.381(4) . ?
N1 C2 1.369(4) . ?
N1 C4 1.479(4) . ?
N2 C8 1.373(4) . ?
N2 C9 1.381(4) . ?
N2 C10 1.474(4) . ?
C1 C3 1.348(4) . ?
C4 C5 1.529(4) . ?
C5 C6 1.523(4) . ?
C7 C9 1.350(4) . ?
C10 C11 1.520(4) . ?
C11 C12 1.526(4) . ?
C13 C14 1.336(4) . ?
C13 C15 1.495(4) . ?
C14 C17 1.493(4) . ?
